data_7243657
loop_
_publ_author_name
'Chen, Chen'
'Li, Dan'
'Cao, Guanyue'
'Qin, Zhonghe'
'Xu, Yi'
'Liu, Xiujun'
'Li, Qizhao'
'Xie, Yongshu'
'Li, Chengjie'

_publ_section_title
;
 Solvent-regulated biomorphs from the intense \p,\p-mediated assemblies of
 tetracenequinone fused porphyrin
;
_journal_issue 43
_journal_name_full CrystEngComm
_journal_page_first 7565
_journal_page_last 7569
_journal_paper_doi 10.1039/D1CE01173A
_journal_volume 23
_journal_year 2021
_chemical_formula_moiety 'C124 H108 N4 Ni O8'
_chemical_formula_sum 'C124 H108 N4 Ni O8'
_chemical_formula_weight 1840.85
_chemical_melting_point_gt 573
_chemical_name_systematic Ni4AQ
_space_group_crystal_system tetragonal
_space_group_IT_number 86
_space_group_name_Hall '-P 4bc'
_space_group_name_H-M_alt 'P 42/n :2'
_atom_sites_solution_hydrogens geom
_atom_sites_solution_primary dual
_audit_creation_date 2021-05-06
_audit_creation_method
;
Olex2 1.3
(compiled 2020.11.12 svn.r5f609507 for OlexSys, GUI svn.r6272)
;
_audit_update_record
;
2021-05-10 deposited with the CCDC.	2021-10-01 downloaded from the CCDC.
;
_cell_angle_alpha 90
_cell_angle_beta 90
_cell_angle_gamma 90
_cell_formula_units_Z 2
_cell_length_a 22.271(2)
_cell_length_b 22.271(2)
_cell_length_c 12.5290(16)
_cell_measurement_reflns_used 9300
_cell_measurement_temperature 295(2)
_cell_measurement_theta_max 67.89
_cell_measurement_theta_min 4.51
_cell_volume 6214.4(11)
_computing_cell_refinement 'SAINT V8.38A (Bruker, 2018)'
_computing_data_reduction 'SAINT V8.38A (Bruker, 2018)'
_computing_molecular_graphics 'Olex2 1.3 (Dolomanov et al., 2009)'
_computing_publication_material 'Olex2 1.3 (Dolomanov et al., 2009)'
_computing_structure_refinement 'SHELXL 2014/7 (Sheldrick, 2015)'
_computing_structure_solution 'SHELXT 2014/5 (Sheldrick, 2014)'
_diffrn_ambient_temperature 295.0
_diffrn_measured_fraction_theta_full 0.908
_diffrn_measured_fraction_theta_max 0.817
_diffrn_measurement_device_type 'Bruker APEX-II CCD'
_diffrn_measurement_method '\f and \w scans'
_diffrn_radiation_type CuK\a
_diffrn_radiation_wavelength 1.54178
_diffrn_reflns_av_R_equivalents 0.0954
_diffrn_reflns_av_unetI/netI 0.0636
_diffrn_reflns_Laue_measured_fraction_full 0.908
_diffrn_reflns_Laue_measured_fraction_max 0.817
_diffrn_reflns_limit_h_max 26
_diffrn_reflns_limit_h_min -23
_diffrn_reflns_limit_k_max 20
_diffrn_reflns_limit_k_min -27
_diffrn_reflns_limit_l_max 14
_diffrn_reflns_limit_l_min -14
_diffrn_reflns_number 48412
_diffrn_reflns_point_group_measured_fraction_full 0.908
_diffrn_reflns_point_group_measured_fraction_max 0.817
_diffrn_reflns_theta_full 67.679
_diffrn_reflns_theta_max 75.520
_diffrn_reflns_theta_min 3.970
_diffrn_source_current 1.2
_diffrn_source_power 0.06
_diffrn_source_voltage 50.0
_diffrn_standards_number 0
_exptl_absorpt_coefficient_mu 0.615
_exptl_absorpt_correction_T_max 0.7474
_exptl_absorpt_correction_T_min 0.5855
_exptl_absorpt_correction_type sphere
_exptl_absorpt_process_details
;
SADABS-2016/2 (Bruker,2016/2) was used for absorption correction.
wR2(int) was 0.1642 before and 0.0950 after correction.
The Ratio of minimum to maximum transmission is 0.7834.
The \l/2 correction factor is Not present.
;
_exptl_crystal_colour 'clear reddish red'
_exptl_crystal_colour_lustre clear
_exptl_crystal_colour_modifier reddish
_exptl_crystal_colour_primary red
_exptl_crystal_density_diffrn 0.984
_exptl_crystal_description needle
_exptl_crystal_F_000 1944
_exptl_crystal_size_max 0.23
_exptl_crystal_size_mid 0.18
_exptl_crystal_size_min 0.1
_exptl_crystal_size_rad 0.31
_refine_diff_density_max 0.259
_refine_diff_density_min -0.236
_refine_diff_density_rms 0.053
_refine_ls_extinction_method none
_refine_ls_goodness_of_fit_ref 1.189
_refine_ls_hydrogen_treatment constr
_refine_ls_matrix_type full
_refine_ls_number_parameters 329
_refine_ls_number_reflns 5273
_refine_ls_number_restraints 222
_refine_ls_restrained_S_all 1.219
_refine_ls_R_factor_all 0.1197
_refine_ls_R_factor_gt 0.0972
_refine_ls_shift/su_max 0.000
_refine_ls_shift/su_mean 0.000
_refine_ls_structure_factor_coef Fsqd
_refine_ls_weighting_details 'w=1/[\s^2^(Fo^2^)+(0.2000P)^2^] where P=(Fo^2^+2Fc^2^)/3'
_refine_ls_weighting_scheme calc
_refine_ls_wR_factor_gt 0.2893
_refine_ls_wR_factor_ref 0.3111
_reflns_Friedel_coverage 0.000
_reflns_number_gt 3657
_reflns_number_total 5273
_reflns_threshold_expression 'I > 2\s(I)'
_cod_data_source_file d1ce01173a2.cif
_cod_data_source_block cc4022_0ma_c
_cod_depositor_comments
;
The following automatic conversions were performed:

data name '_chemical_melting_point' was changed to
'_chemical_melting_point_gt' since the value was specified as 'more
than' ('>') a certain temperature. The value '>573 K' was changed to
'573' -- it should be numeric and without a unit designator.

Automatic conversion script
Id: cif_fix_values 7556 2019-12-06 15:28:31Z antanas 

 Adding full bibliography for 7243657--7243658.cif.
;
_cod_original_cell_volume 6214.2(15)
_cod_original_sg_symbol_H-M 'P 42/n'
_cod_database_code 7243657
_shelx_shelxl_version_number 2014/7
_shelx_space_group_comment
;
The symmetry employed for this shelxl refinement is uniquely defined
by the following loop, which should always be used as a source of
symmetry information in preference to the above space-group names.
They are only intended as comments.
;
_olex2_refinement_description
;
1. Fixed Uiso
 At 1.2 times of:
  All C(H) groups
 At 1.5 times of:
  All C(H,H,H) groups, All C(H,H,H,H,H,H) groups
2. Rigid bond restraints
 C2, C2A
 with sigma for 1-2 distances of 0.01 and sigma for 1-3 distances of 0.01
 C4, C9
 with sigma for 1-2 distances of 0.01 and sigma for 1-3 distances of 0.01
3. Uiso/Uaniso restraints and constraints
N002 \\sim C005 \\sim C008 \\sim C00C \\sim C00G \\sim C00F \\sim C00E \\sim
C006 \\sim C00A \\sim C007 \\sim C009 \\sim C22 \\sim C00K \\sim C00O \\sim
C00N \\sim C00B: within 2A with sigma of 0.04 and sigma for terminal atoms of
0.08 within 2A
C00K \\sim C00O \\sim C00N \\sim C00B \\sim C009 \\sim C22: within 2A with
sigma of 0.04 and sigma for terminal atoms of 0.08 within 2A
C00N \\sim C00B \\sim C009 \\sim C22 \\sim C00K \\sim C00O: within 2A with
sigma of 0.01 and sigma for terminal atoms of 0.02 within 2A
Uanis(C7) \\sim Ueq, Uanis(C5) \\sim Ueq, Uanis(C6A) \\sim Ueq, Uanis(C9) \\sim
Ueq, Uanis(C4) \\sim Ueq, Uanis(C3) \\sim Ueq: with sigma of 0.1 and sigma for
terminal atoms of 0.2
Uanis(C9) \\sim Ueq, Uanis(C4) \\sim Ueq, Uanis(C3) \\sim Ueq, Uanis(C7) \\sim
Ueq, Uanis(C6A) \\sim Ueq, Uanis(C5) \\sim Ueq: with sigma of 0.01 and sigma
for terminal atoms of 0.02
Uanis(C6A) \\sim Ueq, Uanis(C6B) \\sim Ueq: with sigma of 0.01 and sigma for
terminal atoms of 0.02
Uanis(C2) \\sim Ueq, Uanis(C2A) \\sim Ueq: with sigma of 0.01 and sigma for
terminal atoms of 0.02
Uanis(C2) = Uanis(C2A)
4. Rigid body (RIGU) restrains
 N002, C00A, C008, C009, C00B, C005, C006, C007, C22
 with sigma for 1-2 distances of 0.004 and sigma for 1-3 distances of 0.004
5. Others
 Sof(C6B)=Sof(H6BA)=Sof(H6BB)=Sof(H6BC)=1-FVAR(1)
 Sof(C6A)=Sof(H6AA)=Sof(H6AB)=Sof(H6AC)=FVAR(1)
 Fixed Sof: C2(0.5) H3AA(0.5) H3AB(0.5) H3AC(0.5) H3BD(0.5) H3BE(0.5)
 H3BF(0.5) C2A(0.5)
6.a Aromatic/amide H refined with riding coordinates:
 C00B(H00B), C00C(H00C), C00E(H00E), C00O(H00O), C00P(H00P), C00Q(H00Q),
 C00R(H00R), C21(H21), C22(H22)
6.b Idealised Me refined as rotating group:
 C3(H3AA,H3AB,H3AC), C3(H3BD,H3BE,H3BF), C4(H4A,H4B,H4C), C5(H5A,H5B,H5C),
 C6A(H6AA,H6AB,H6AC), C6B(H6BA,H6BB,H6BC), C7(H7A,H7B,H7C), C9(H9A,H9B,H9C)
;
_smtbx_masks_void_probe_radius 1.2
_smtbx_masks_void_truncation_radius 1.2
_olex2_submission_special_instructions 'No special instructions were received'

loop_
_space_group_symop_operation_xyz
'x, y, z'
'-x+1/2, -y+1/2, z'
'-y, x+1/2, z+1/2'
'y+1/2, -x, z+1/2'
'-x, -y, -z'
'x-1/2, y-1/2, -z'
'y, -x-1/2, -z-1/2'
'-y-1/2, x, -z-1/2'

loop_
_atom_site_label
_atom_site_type_symbol
_atom_site_fract_x
_atom_site_fract_y
_atom_site_fract_z
_atom_site_U_iso_or_equiv
_atom_site_adp_type
_atom_site_occupancy
_atom_site_site_symmetry_order
_atom_site_calc_flag
_atom_site_refinement_flags_posn
_atom_site_refinement_flags_adp
_atom_site_refinement_flags_occupancy
_atom_site_disorder_assembly
_atom_site_disorder_group
Ni01 Ni 0.7500 0.7500 0.2500 0.0586(3) Uani 1 4 d S T P . .
N002 N 0.68351(13) 0.69588(12) 0.24283(15) 0.0605(6) Uani 1 1 d . U . . .
O003 O 0.43191(14) 0.60838(17) 0.0364(3) 0.1066(9) Uani 1 1 d . . . . .
O004 O 0.5484(2) 0.43869(17) 0.2590(3) 0.1116(11) Uani 1 1 d . . . . .
C00A C 0.68239(15) 0.63592(14) 0.2709(2) 0.0642(7) Uani 1 1 d . U . . .
C008 C 0.59255(14) 0.65493(15) 0.1881(2) 0.0680(7) Uani 1 1 d . U . . .
C009 C 0.72393(16) 0.54426(15) 0.3572(3) 0.0728(8) Uani 1 1 d . U . . .
C00B C 0.71450(16) 0.53872(15) 0.4654(3) 0.0754(8) Uani 1 1 d . U . . .
H00B H 0.7104 0.5731 0.5068 0.090 Uiso 1 1 calc R U . . .
C00C C 0.53767(14) 0.64202(17) 0.1383(3) 0.0718(8) Uani 1 1 d . U . . .
H00C H 0.5167 0.6718 0.1018 0.086 Uiso 1 1 calc R U . . .
C00D C 0.43668(17) 0.5067(2) 0.0895(3) 0.0844(10) Uani 1 1 d . . . . .
C00E C 0.60036(18) 0.55181(17) 0.2511(2) 0.0723(8) Uani 1 1 d . U . . .
H00E H 0.6203 0.5223 0.2898 0.087 Uiso 1 1 calc R U . . .
C00F C 0.54613(17) 0.53944(16) 0.2022(3) 0.0761(9) Uani 1 1 d . U . . .
C00G C 0.51532(15) 0.58446(18) 0.1443(3) 0.0751(8) Uani 1 1 d . U . . .
C00I C 0.46646(18) 0.4640(2) 0.1490(3) 0.0857(10) Uani 1 1 d . . . . .
C00J C 0.5216(2) 0.4768(2) 0.2086(3) 0.0873(10) Uani 1 1 d . . . . .
C00K C 0.7232(2) 0.43587(19) 0.3412(5) 0.1019(12) Uani 1 1 d . U . . .
C00L C 0.45884(18) 0.5698(2) 0.0856(3) 0.0860(10) Uani 1 1 d . . . . .
C00N C 0.7110(2) 0.48202(19) 0.5144(4) 0.0992(12) Uani 1 1 d . U . . .
C00O C 0.7140(2) 0.4324(2) 0.4484(5) 0.1073(13) Uani 1 1 d . U . . .
H00O H 0.7094 0.3946 0.4788 0.129 Uiso 1 1 calc R U . . .
C00P C 0.3928(2) 0.3912(3) 0.0947(4) 0.1045(14) Uani 1 1 d . . . . .
H00P H 0.3776 0.3523 0.0971 0.125 Uiso 1 1 calc R U . . .
C00Q C 0.3647(2) 0.4333(3) 0.0358(4) 0.1082(17) Uani 1 1 d . . . . .
H00Q H 0.3314 0.4226 -0.0047 0.130 Uiso 1 1 calc R U . . .
C00R C 0.4441(2) 0.4053(2) 0.1517(4) 0.1039(14) Uani 1 1 d . . . . .
H00R H 0.4636 0.3760 0.1915 0.125 Uiso 1 1 calc R U . . .
C1 C 0.7298(4) 0.3796(2) 0.2672(9) 0.158(3) Uani 1 1 d . . . . .
C2 C 0.6967(6) 0.4676(6) 0.6192(9) 0.093(3) Uani 0.5 1 d . U P A 1
C3 C 0.7601(5) 0.4373(5) 0.6770(7) 0.173(3) Uani 1 1 d . U . . .
H3AA H 0.7917 0.4667 0.6771 0.260 Uiso 0.5 1 calc R U P A 1
H3AB H 0.7727 0.4028 0.6370 0.260 Uiso 0.5 1 calc R U P A 1
H3AC H 0.7513 0.4256 0.7491 0.260 Uiso 0.5 1 calc R U P A 1
H3BD H 0.7991 0.4523 0.6578 0.260 Uiso 0.5 1 calc R U P A 2
H3BE H 0.7522 0.4010 0.6384 0.260 Uiso 0.5 1 calc R U P A 2
H3BF H 0.7591 0.4293 0.7523 0.260 Uiso 0.5 1 calc R U P A 2
C4 C 0.7073(5) 0.5359(4) 0.6938(5) 0.164(3) Uani 1 1 d . U . . .
H4A H 0.6771 0.5645 0.6738 0.246 Uiso 1 1 calc R U . A 1
H4B H 0.7464 0.5521 0.6786 0.246 Uiso 1 1 calc R U . A 1
H4C H 0.7042 0.5275 0.7687 0.246 Uiso 1 1 calc R U . A 1
C005 C 0.62752(14) 0.70949(15) 0.1992(2) 0.0653(7) Uani 1 1 d . U . . .
C5 C 0.7890(5) 0.3545(6) 0.2884(14) 0.214(5) Uani 1 1 d . U . . .
H5A H 0.7924 0.3159 0.2548 0.320 Uiso 1 1 calc R U . . .
H5B H 0.7946 0.3503 0.3640 0.320 Uiso 1 1 calc R U . . .
H5C H 0.8192 0.3809 0.2602 0.320 Uiso 1 1 calc R U . . .
C006 C 0.62484(16) 0.60974(16) 0.2413(2) 0.0671(7) Uani 1 1 d . U . . .
C6A C 0.6965(8) 0.3861(5) 0.1683(10) 0.151(6) Uani 0.64(2) 1 d . U P B 1
H6AA H 0.6816 0.3476 0.1463 0.227 Uiso 0.64(2) 1 calc R U P B 1
H6AB H 0.7226 0.4019 0.1141 0.227 Uiso 0.64(2) 1 calc R U P B 1
H6AC H 0.6635 0.4131 0.1791 0.227 Uiso 0.64(2) 1 calc R U P B 1
C6B C 0.7619(12) 0.3987(9) 0.1466(16) 0.140(9) Uani 0.36(2) 1 d . U P B 2
H6BA H 0.7375 0.4284 0.1118 0.211 Uiso 0.36(2) 1 calc R U P B 2
H6BB H 0.7646 0.3636 0.1022 0.211 Uiso 0.36(2) 1 calc R U P B 2
H6BC H 0.8013 0.4146 0.1586 0.211 Uiso 0.36(2) 1 calc R U P B 2
C007 C 0.73137(14) 0.60546(14) 0.3110(2) 0.0648(7) Uani 1 1 d . U . . .
C7 C 0.6850(7) 0.3310(5) 0.3216(11) 0.216(5) Uani 1 1 d . U . . .
H7A H 0.6619 0.3503 0.3766 0.324 Uiso 1 1 calc R U . . .
H7B H 0.7082 0.2990 0.3521 0.324 Uiso 1 1 calc R U . . .
H7C H 0.6584 0.3151 0.2683 0.324 Uiso 1 1 calc R U . . .
C9 C 0.6504(6) 0.4465(6) 0.6670(10) 0.203(4) Uani 1 1 d . U . . .
H9A H 0.6173 0.4735 0.6563 0.305 Uiso 1 1 calc R U . A 2
H9B H 0.6488 0.4304 0.7380 0.305 Uiso 1 1 calc R U . A 2
H9C H 0.6479 0.4142 0.6163 0.305 Uiso 1 1 calc R U . A 2
C21 C 0.38450(19) 0.4919(2) 0.0346(3) 0.0939(12) Uani 1 1 d . . . . .
H21 H 0.3632 0.5212 -0.0024 0.113 Uiso 1 1 calc R U . . .
C22 C 0.7288(2) 0.49219(17) 0.2943(4) 0.0859(9) Uani 1 1 d . U . . .
H22 H 0.7359 0.4954 0.2214 0.103 Uiso 1 1 calc R U . . .
C2A C 0.7139(6) 0.4828(6) 0.6502(9) 0.093(3) Uani 0.5 1 d . U P A 2

loop_
_atom_site_aniso_label
_atom_site_aniso_U_11
_atom_site_aniso_U_22
_atom_site_aniso_U_33
_atom_site_aniso_U_23
_atom_site_aniso_U_13
_atom_site_aniso_U_12
Ni01 0.0604(4) 0.0604(4) 0.0550(5) 0.000 0.000 0.000
N002 0.0664(13) 0.0614(13) 0.0538(11) 0.0011(8) 0.0001(8) -0.0027(11)
O003 0.0821(17) 0.113(2) 0.125(2) 0.0087(18) -0.0245(16) -0.0152(16)
O004 0.111(3) 0.087(2) 0.137(3) 0.0168(17) -0.0157(18) -0.0273(19)
C00A 0.0739(17) 0.0588(14) 0.0598(12) -0.0051(11) 0.0036(12) -0.0021(12)
C008 0.0652(16) 0.0726(17) 0.0662(15) -0.0018(12) 0.0050(12) -0.0040(13)
C009 0.0706(16) 0.0620(15) 0.0858(18) 0.0031(13) 0.0011(14) 0.0031(13)
C00B 0.0752(18) 0.0654(16) 0.0856(18) 0.0154(14) 0.0114(14) 0.0074(14)
C00C 0.0615(15) 0.0817(19) 0.0723(16) -0.0017(14) 0.0027(13) -0.0038(14)
C00D 0.077(2) 0.100(3) 0.0754(18) -0.0166(18) 0.0115(15) -0.0248(19)
C00E 0.0728(19) 0.0699(18) 0.0741(18) 0.0005(12) 0.0067(13) -0.0055(16)
C00F 0.0765(19) 0.0713(18) 0.0806(19) -0.0069(15) 0.0139(15) -0.0114(15)
C00G 0.0665(17) 0.087(2) 0.0713(17) -0.0047(15) 0.0041(13) -0.0100(15)
C00I 0.080(2) 0.090(2) 0.088(2) -0.0054(18) 0.0166(17) -0.0212(19)
C00J 0.088(2) 0.083(2) 0.090(2) -0.0032(18) 0.0102(19) -0.020(2)
C00K 0.088(2) 0.068(2) 0.149(3) -0.009(2) -0.008(2) 0.0033(18)
C00L 0.076(2) 0.101(3) 0.0810(19) -0.0056(18) 0.0004(17) -0.017(2)
C00N 0.085(2) 0.079(2) 0.133(3) 0.037(2) 0.026(2) 0.0136(18)
C00O 0.097(3) 0.072(2) 0.153(4) 0.034(2) 0.018(3) 0.0024(19)
C00P 0.100(3) 0.098(3) 0.115(3) -0.013(3) 0.010(3) -0.039(3)
C00Q 0.091(3) 0.129(4) 0.105(3) -0.031(3) 0.020(2) -0.046(3)
C00R 0.095(3) 0.099(3) 0.118(3) -0.014(2) 0.024(2) -0.032(2)
C1 0.139(6) 0.055(2) 0.279(10) -0.029(4) -0.028(6) 0.004(3)
C2 0.101(5) 0.094(5) 0.085(5) 0.022(4) 0.015(4) 0.009(4)
C3 0.190(7) 0.184(7) 0.145(4) 0.041(5) -0.004(5) 0.046(5)
C4 0.217(7) 0.168(6) 0.108(4) 0.030(4) 0.047(4) 0.027(5)
C005 0.0624(15) 0.0718(16) 0.0616(15) 0.0013(12) 0.0054(11) -0.0008(13)
C5 0.164(8) 0.182(9) 0.295(11) -0.114(9) -0.008(8) 0.055(7)
C006 0.0688(17) 0.0700(17) 0.0625(14) -0.0024(11) 0.0052(11) -0.0035(14)
C6A 0.203(13) 0.116(7) 0.135(7) -0.044(6) -0.031(7) 0.032(7)
C6B 0.163(16) 0.120(11) 0.138(12) -0.062(9) -0.003(10) 0.025(10)
C007 0.0722(17) 0.0621(15) 0.0603(14) 0.0007(11) 0.0037(11) -0.0021(12)
C7 0.240(11) 0.126(6) 0.282(11) -0.026(7) -0.041(9) -0.066(7)
C9 0.199(7) 0.213(8) 0.198(6) 0.054(6) 0.072(6) -0.013(6)
C21 0.073(2) 0.121(3) 0.087(2) -0.017(2) 0.0101(17) -0.028(2)
C22 0.086(2) 0.0659(17) 0.106(2) -0.0055(16) -0.0062(18) 0.0032(16)
C2A 0.101(5) 0.094(5) 0.085(5) 0.022(4) 0.015(4) 0.009(4)

loop_
_atom_type_symbol
_atom_type_description
_atom_type_scat_dispersion_real
_atom_type_scat_dispersion_imag
_atom_type_scat_source
C C 0.0181 0.0091 'International Tables Vol C Tables 4.2.6.8 and 6.1.1.4'
H H 0.0000 0.0000 'International Tables Vol C Tables 4.2.6.8 and 6.1.1.4'
N N 0.0311 0.0180 'International Tables Vol C Tables 4.2.6.8 and 6.1.1.4'
Ni Ni -3.0029 0.5091 'International Tables Vol C Tables 4.2.6.8 and 6.1.1.4'
O O 0.0492 0.0322 'International Tables Vol C Tables 4.2.6.8 and 6.1.1.4'

loop_
_geom_angle_atom_site_label_1
_geom_angle_atom_site_label_2
_geom_angle_atom_site_label_3
_geom_angle
_geom_angle_site_symmetry_1
_geom_angle_site_symmetry_3
_geom_angle_publ_flag
N002 Ni01 N002 174.61(11) . 2_665 ?
N002 Ni01 N002 90.126(6) 2_665 7_576 ?
N002 Ni01 N002 90.126(6) 2_665 8_756 ?
N002 Ni01 N002 174.62(11) 8_756 7_576 ?
N002 Ni01 N002 90.126(6) . 7_576 ?
N002 Ni01 N002 90.127(6) . 8_756 ?
C00A N002 Ni01 127.7(2) . . ?
C00A N002 C005 107.1(3) . . ?
C005 N002 Ni01 125.0(2) . . ?
N002 C00A C006 109.8(3) . . ?
C007 C00A N002 123.6(3) . . ?
C007 C00A C006 126.3(3) . . ?
C00C C008 C005 133.1(3) . . ?
C00C C008 C006 120.7(3) . . ?
C006 C008 C005 106.2(3) . . ?
C00B C009 C007 118.8(3) . . ?
C00B C009 C22 119.3(3) . . ?
C22 C009 C007 121.9(3) . . ?
C009 C00B H00B 119.4 . . ?
C009 C00B C00N 121.2(4) . . ?
C00N C00B H00B 119.4 . . ?
C008 C00C H00C 120.6 . . ?
C00G C00C C008 118.8(3) . . ?
C00G C00C H00C 120.6 . . ?
C00I C00D C00L 120.6(3) . . ?
C00I C00D C21 120.4(4) . . ?
C21 C00D C00L 119.0(4) . . ?
C00F C00E H00E 120.5 . . ?
C00F C00E C006 118.9(4) . . ?
C006 C00E H00E 120.5 . . ?
C00E C00F C00G 120.6(3) . . ?
C00E C00F C00J 118.7(4) . . ?
C00G C00F C00J 120.6(3) . . ?
C00C C00G C00F 120.8(3) . . ?
C00C C00G C00L 118.8(4) . . ?
C00F C00G C00L 120.4(4) . . ?
C00D C00I C00J 122.9(4) . . ?
C00D C00I C00R 119.1(4) . . ?
C00R C00I C00J 117.9(5) . . ?
O004 C00J C00F 120.0(4) . . ?
O004 C00J C00I 122.6(4) . . ?
C00I C00J C00F 117.3(4) . . ?
C00O C00K C1 123.5(5) . . ?
C00O C00K C22 118.8(4) . . ?
C22 C00K C1 117.6(6) . . ?
O003 C00L C00D 121.3(4) . . ?
O003 C00L C00G 120.7(4) . . ?
C00D C00L C00G 118.0(4) . . ?
C00B C00N C2A 115.1(6) . . ?
C00O C00N C00B 117.0(4) . . ?
C00O C00N C2 113.1(6) . . ?
C00O C00N C2A 127.2(6) . . ?
C2 C00N C00B 129.3(7) . . ?
C00K C00O C00N 123.5(4) . . ?
C00K C00O H00O 118.2 . . ?
C00N C00O H00O 118.2 . . ?
C00Q C00P H00P 119.7 . . ?
C00Q C00P C00R 120.5(5) . . ?
C00R C00P H00P 119.7 . . ?
C00P C00Q H00Q 119.4 . . ?
C00P C00Q C21 121.2(5) . . ?
C21 C00Q H00Q 119.4 . . ?
C00I C00R H00R 120.2 . . ?
C00P C00R C00I 119.6(6) . . ?
C00P C00R H00R 120.2 . . ?
C00K C1 C6B 111.1(7) . . ?
C00K C1 C7 103.2(8) . . ?
C5 C1 C00K 106.5(7) . . ?
C5 C1 C6B 83.0(12) . . ?
C5 C1 C7 103.0(9) . . ?
C6A C1 C00K 112.2(6) . . ?
C6A C1 C5 131.0(11) . . ?
C6A C1 C7 96.5(9) . . ?
C7 C1 C6B 142.0(10) . . ?
C00N C2 C3 107.5(9) . . ?
C00N C2 C4 105.4(8) . . ?
C3 C2 C4 90.3(8) . . ?
C9 C2 C00N 135.3(12) . . ?
C9 C2 C3 108.6(10) . . ?
C9 C2 C4 100.0(10) . . ?
C2 C3 H3AA 109.5 . . ?
C2 C3 H3AB 109.5 . . ?
C2 C3 H3AC 109.5 . . ?
H3AA C3 H3AB 109.5 . . ?
H3AA C3 H3AC 109.5 . . ?
H3AB C3 H3AC 109.5 . . ?
H3BD C3 H3BE 109.5 . . ?
H3BD C3 H3BF 109.5 . . ?
H3BE C3 H3BF 109.5 . . ?
C2A C3 H3BD 109.5 . . ?
C2A C3 H3BE 109.5 . . ?
C2A C3 H3BF 109.5 . . ?
C2 C4 H4A 109.5 . . ?
C2 C4 H4B 109.5 . . ?
C2 C4 H4C 109.5 . . ?
H4A C4 H4B 109.5 . . ?
H4A C4 H4C 109.5 . . ?
H4B C4 H4C 109.5 . . ?
N002 C005 C008 109.6(3) . . ?
N002 C005 C007 123.3(3) . 7_576 ?
C007 C005 C008 125.9(3) 7_576 . ?
C1 C5 H5A 109.5 . . ?
C1 C5 H5B 109.5 . . ?
C1 C5 H5C 109.5 . . ?
H5A C5 H5B 109.5 . . ?
H5A C5 H5C 109.5 . . ?
H5B C5 H5C 109.5 . . ?
C008 C006 C00A 106.5(3) . . ?
C00E C006 C00A 133.4(3) . . ?
C00E C006 C008 120.0(3) . . ?
C1 C6A H6AA 109.5 . . ?
C1 C6A H6AB 109.5 . . ?
C1 C6A H6AC 109.5 . . ?
H6AA C6A H6AB 109.5 . . ?
H6AA C6A H6AC 109.5 . . ?
H6AB C6A H6AC 109.5 . . ?
C1 C6B H6BA 109.5 . . ?
C1 C6B H6BB 109.5 . . ?
C1 C6B H6BC 109.5 . . ?
H6BA C6B H6BB 109.5 . . ?
H6BA C6B H6BC 109.5 . . ?
H6BB C6B H6BC 109.5 . . ?
C00A C007 C009 120.2(3) . . ?
C00A C007 C005 122.2(3) . 8_756 ?
C005 C007 C009 117.2(3) 8_756 . ?
C1 C7 H7A 109.5 . . ?
C1 C7 H7B 109.5 . . ?
C1 C7 H7C 109.5 . . ?
H7A C7 H7B 109.5 . . ?
H7A C7 H7C 109.5 . . ?
H7B C7 H7C 109.5 . . ?
H9A C9 H9B 109.5 . . ?
H9A C9 H9C 109.5 . . ?
H9B C9 H9C 109.5 . . ?
C2A C9 H9A 109.5 . . ?
C2A C9 H9B 109.5 . . ?
C2A C9 H9C 109.5 . . ?
C00D C21 H21 120.5 . . ?
C00Q C21 C00D 119.1(5) . . ?
C00Q C21 H21 120.5 . . ?
C009 C22 H22 120.0 . . ?
C00K C22 C009 120.0(4) . . ?
C00K C22 H22 120.0 . . ?
C3 C2A C00N 104.2(8) . . ?
C3 C2A C9 103.4(10) . . ?
C4 C2A C00N 115.0(9) . . ?
C4 C2A C3 126.8(11) . . ?
C4 C2A C9 107.2(11) . . ?
C9 C2A C00N 95.2(8) . . ?

loop_
_geom_bond_atom_site_label_1
_geom_bond_atom_site_label_2
_geom_bond_distance
_geom_bond_site_symmetry_2
_geom_bond_publ_flag
Ni01 N002 1.911(3) . ?
Ni01 N002 1.911(3) 2_665 ?
Ni01 N002 1.911(3) 7_576 ?
Ni01 N002 1.911(3) 8_756 ?
N002 C00A 1.381(4) . ?
N002 C005 1.395(4) . ?
O003 C00L 1.217(6) . ?
O004 C00J 1.215(6) . ?
C00A C006 1.456(5) . ?
C00A C007 1.380(5) . ?
C008 C00C 1.402(5) . ?
C008 C005 1.450(5) . ?
C008 C006 1.405(5) . ?
C009 C00B 1.377(5) . ?
C009 C007 1.490(4) . ?
C009 C22 1.406(5) . ?
C00B H00B 0.9300 . ?
C00B C00N 1.406(5) . ?
C00C H00C 0.9300 . ?
C00C C00G 1.377(5) . ?
C00D C00I 1.379(7) . ?
C00D C00L 1.488(6) . ?
C00D C21 1.390(6) . ?
C00E H00E 0.9300 . ?
C00E C00F 1.382(5) . ?
C00E C006 1.406(5) . ?
C00F C00G 1.415(6) . ?
C00F C00J 1.499(5) . ?
C00G C00L 1.493(5) . ?
C00I C00J 1.466(6) . ?
C00I C00R 1.399(6) . ?
C00K C00O 1.360(8) . ?
C00K C1 1.566(8) . ?
C00K C22 1.391(6) . ?
C00N C00O 1.382(8) . ?
C00N C2 1.389(13) . ?
C00N C2A 1.703(13) . ?
C00O H00O 0.9300 . ?
C00P H00P 0.9300 . ?
C00P C00Q 1.346(9) . ?
C00P C00R 1.383(7) . ?
C00Q H00Q 0.9300 . ?
C00Q C21 1.379(7) . ?
C00R H00R 0.9300 . ?
C1 C5 1.457(14) . ?
C1 C6A 1.450(14) . ?
C1 C6B 1.73(3) . ?
C1 C7 1.620(15) . ?
C2 C3 1.724(15) . ?
C2 C4 1.801(15) . ?
C2 C9 1.282(16) . ?
C3 H3AA 0.9600 . ?
C3 H3AB 0.9600 . ?
C3 H3AC 0.9600 . ?
C3 H3BD 0.9600 . ?
C3 H3BE 0.9600 . ?
C3 H3BF 0.9600 . ?
C3 C2A 1.483(16) . ?
C4 H4A 0.9600 . ?
C4 H4B 0.9600 . ?
C4 H4C 0.9600 . ?
C4 C2A 1.311(15) . ?
C005 C007 1.412(5) 7_576 ?
C5 H5A 0.9600 . ?
C5 H5B 0.9600 . ?
C5 H5C 0.9600 . ?
C6A H6AA 0.9600 . ?
C6A H6AB 0.9600 . ?
C6A H6AC 0.9600 . ?
C6B H6BA 0.9600 . ?
C6B H6BB 0.9600 . ?
C6B H6BC 0.9600 . ?
C007 C005 1.411(5) 8_756 ?
C7 H7A 0.9600 . ?
C7 H7B 0.9600 . ?
C7 H7C 0.9600 . ?
C9 H9A 0.9600 . ?
C9 H9B 0.9600 . ?
C9 H9C 0.9600 . ?
C9 C2A 1.643(17) . ?
C21 H21 0.9300 . ?
C22 H22 0.9300 . ?

loop_
_geom_torsion_atom_site_label_1
_geom_torsion_atom_site_label_2
_geom_torsion_atom_site_label_3
_geom_torsion_atom_site_label_4
_geom_torsion
_geom_torsion_site_symmetry_1
_geom_torsion_site_symmetry_2
_geom_torsion_site_symmetry_3
_geom_torsion_site_symmetry_4
_geom_torsion_publ_flag
Ni01 N002 C00A C006 -173.40(18) . . . . ?
Ni01 N002 C00A C007 0.8(4) . . . . ?
Ni01 N002 C005 C008 168.66(19) . . . . ?
Ni01 N002 C005 C007 -22.9(4) . . . 7_576 ?
N002 C00A C006 C008 3.8(3) . . . . ?
N002 C00A C006 C00E 179.9(3) . . . . ?
N002 C00A C007 C009 169.1(3) . . . . ?
N002 C00A C007 C005 -17.4(5) . . . 8_756 ?
C00A N002 C005 C008 -6.8(3) . . . . ?
C00A N002 C005 C007 161.6(3) . . . 7_576 ?
C008 C00C C00G C00F 1.8(5) . . . . ?
C008 C00C C00G C00L -176.2(3) . . . . ?
C009 C00B C00N C00O -3.7(6) . . . . ?
C009 C00B C00N C2 -173.8(8) . . . . ?
C009 C00B C00N C2A 167.8(6) . . . . ?
C00B C009 C007 C00A -93.0(4) . . . . ?
C00B C009 C007 C005 93.2(4) . . . 8_756 ?
C00B C009 C22 C00K 1.1(6) . . . . ?
C00B C00N C00O C00K 3.6(7) . . . . ?
C00B C00N C2 C3 -113.9(9) . . . . ?
C00B C00N C2 C4 -18.6(12) . . . . ?
C00B C00N C2 C9 103.6(17) . . . . ?
C00B C00N C2A C3 -130.5(8) . . . . ?
C00B C00N C2A C4 12.6(12) . . . . ?
C00B C00N C2A C9 124.3(7) . . . . ?
C00C C008 C005 N002 -171.1(3) . . . . ?
C00C C008 C005 C007 20.9(5) . . . 7_576 ?
C00C C008 C006 C00A 172.6(3) . . . . ?
C00C C008 C006 C00E -4.1(4) . . . . ?
C00C C00G C00L O003 -2.5(6) . . . . ?
C00C C00G C00L C00D 177.6(3) . . . . ?
C00D C00I C00J O004 -178.4(4) . . . . ?
C00D C00I C00J C00F -0.8(5) . . . . ?
C00D C00I C00R C00P 0.2(6) . . . . ?
C00E C00F C00G C00C -2.1(5) . . . . ?
C00E C00F C00G C00L 175.9(3) . . . . ?
C00E C00F C00J O004 2.4(6) . . . . ?
C00E C00F C00J C00I -175.3(3) . . . . ?
C00F C00E C006 C00A -171.9(3) . . . . ?
C00F C00E C006 C008 3.8(4) . . . . ?
C00F C00G C00L O003 179.4(4) . . . . ?
C00F C00G C00L C00D -0.4(5) . . . . ?
C00G C00F C00J O004 -179.7(4) . . . . ?
C00G C00F C00J C00I 2.7(5) . . . . ?
C00I C00D C00L O003 -177.5(4) . . . . ?
C00I C00D C00L C00G 2.3(5) . . . . ?
C00I C00D C21 C00Q -3.4(6) . . . . ?
C00J C00F C00G C00C 180.0(3) . . . . ?
C00J C00F C00G C00L -2.0(5) . . . . ?
C00J C00I C00R C00P -178.8(4) . . . . ?
C00L C00D C00I C00J -1.7(6) . . . . ?
C00L C00D C00I C00R 179.4(4) . . . . ?
C00L C00D C21 C00Q 178.3(4) . . . . ?
C00O C00K C1 C5 -73.9(11) . . . . ?
C00O C00K C1 C6A 136.9(10) . . . . ?
C00O C00K C1 C6B -162.7(10) . . . . ?
C00O C00K C1 C7 34.1(9) . . . . ?
C00O C00K C22 C009 -1.1(7) . . . . ?
C00O C00N C2 C3 75.6(9) . . . . ?
C00O C00N C2 C4 170.9(6) . . . . ?
C00O C00N C2 C9 -66.9(18) . . . . ?
C00O C00N C2A C3 39.9(11) . . . . ?
C00O C00N C2A C4 -177.0(8) . . . . ?
C00O C00N C2A C9 -65.3(10) . . . . ?
C00P C00Q C21 C00D 4.4(6) . . . . ?
C00Q C00P C00R C00I 0.8(7) . . . . ?
C00R C00I C00J O004 0.5(6) . . . . ?
C00R C00I C00J C00F 178.1(4) . . . . ?
C00R C00P C00Q C21 -3.1(7) . . . . ?
C1 C00K C00O C00N 176.8(5) . . . . ?
C1 C00K C22 C009 -179.4(5) . . . . ?
C2 C00N C00O C00K 175.4(7) . . . . ?
C005 N002 C00A C006 1.9(3) . . . . ?
C005 N002 C00A C007 176.1(3) . . . . ?
C005 C008 C00C C00G -178.4(3) . . . . ?
C005 C008 C006 C00A -7.6(3) . . . . ?
C005 C008 C006 C00E 175.6(3) . . . . ?
C006 C00A C007 C009 -17.7(5) . . . . ?
C006 C00A C007 C005 155.8(3) . . . 8_756 ?
C006 C008 C00C C00G 1.3(5) . . . . ?
C006 C008 C005 N002 9.2(3) . . . . ?
C006 C008 C005 C007 -158.9(3) . . . 7_576 ?
C006 C00E C00F C00G -0.7(5) . . . . ?
C006 C00E C00F C00J 177.2(3) . . . . ?
C007 C00A C006 C008 -170.2(3) . . . . ?
C007 C00A C006 C00E 5.9(5) . . . . ?
C007 C009 C00B C00N -175.9(4) . . . . ?
C007 C009 C22 C00K 178.3(4) . . . . ?
C21 C00D C00I C00J -180.0(4) . . . . ?
C21 C00D C00I C00R 1.2(6) . . . . ?
C21 C00D C00L O003 0.7(6) . . . . ?
C21 C00D C00L C00G -179.4(3) . . . . ?
C22 C009 C00B C00N 1.4(6) . . . . ?
C22 C009 C007 C00A 89.8(4) . . . . ?
C22 C009 C007 C005 -84.1(4) . . . 8_756 ?
C22 C00K C00O C00N -1.3(8) . . . . ?
C22 C00K C1 C5 104.2(10) . . . . ?
C22 C00K C1 C6A -45.0(11) . . . . ?
C22 C00K C1 C6B 15.5(11) . . . . ?
C22 C00K C1 C7 -147.7(7) . . . . ?
C2A C00N C00O C00K -166.6(7) . . . . ?

loop_
_smtbx_masks_void_nr
_smtbx_masks_void_average_x
_smtbx_masks_void_average_y
_smtbx_masks_void_average_z
_smtbx_masks_void_volume
_smtbx_masks_void_count_electrons
_smtbx_masks_void_content
1 -0.736 -0.178 0.136 2051.0 495.5 ?
